data_1503394
loop_
_publ_author_name
'Xu, Silong'
'Zhou, Lili'
'Ma, Renqin'
'Song, Haibin'
'He, Zhengjie'

_publ_section_title
;
 Phosphine-mediated stereoselective reductive cyclopropanation of
 alpha-substituted allenoates with aromatic aldehydes.
;
_journal_issue 3
_journal_name_full 'Organic letters'
_journal_page_first 544
_journal_page_last 547
_journal_paper_doi 10.1021/ol902747c
_journal_volume 12
_journal_year 2010
_chemical_formula_sum 'C17 H19 N O6'
_chemical_formula_weight 333.33
_chemical_name_systematic
; 
 ? 
;
_space_group_IT_number 2
_symmetry_cell_setting triclinic
_symmetry_space_group_name_Hall '-P 1'
_symmetry_space_group_name_H-M 'P -1'
_atom_sites_solution_hydrogens geom
_atom_sites_solution_primary direct
_atom_sites_solution_secondary difmap
_audit_creation_method SHELXL-97
_cell_angle_alpha 88.48(3)
_cell_angle_beta 89.77(3)
_cell_angle_gamma 75.68(3)
_cell_formula_units_Z 2
_cell_length_a 6.9270(14)
_cell_length_b 9.783(2)
_cell_length_c 12.619(3)
_cell_measurement_reflns_used 1793
_cell_measurement_temperature 113(2)
_cell_measurement_theta_max 27.868
_cell_measurement_theta_min 1.614
_cell_volume 828.3(3)
_computing_cell_refinement crystalclear
_computing_data_collection 'crystalclear(Rigaku/MSC Inc., 2005)'
_computing_data_reduction crystalclear
_computing_molecular_graphics 'Bruker SHELXTL'
_computing_publication_material 'Bruker SHELXTL'
_computing_structure_refinement 'SHELXL-97 (Sheldrick, 1997)'
_computing_structure_solution 'SHELXS-97 (Sheldrick, 1990)'
_diffrn_ambient_temperature 113(2)
_diffrn_detector_area_resol_mean 7.31
_diffrn_measured_fraction_theta_full 0.994
_diffrn_measured_fraction_theta_max 0.994
_diffrn_measurement_device_type 'rigaku saturn CCD area detector'
_diffrn_measurement_method '\w and \f scans'
_diffrn_radiation_monochromator confocal
_diffrn_radiation_source 'rotating anode'
_diffrn_radiation_type MoK\a
_diffrn_radiation_wavelength 0.71073
_diffrn_reflns_av_R_equivalents 0.0368
_diffrn_reflns_av_sigmaI/netI 0.0624
_diffrn_reflns_limit_h_max 8
_diffrn_reflns_limit_h_min -8
_diffrn_reflns_limit_k_max 11
_diffrn_reflns_limit_k_min -9
_diffrn_reflns_limit_l_max 15
_diffrn_reflns_limit_l_min -14
_diffrn_reflns_number 6087
_diffrn_reflns_theta_full 25.02
_diffrn_reflns_theta_max 25.02
_diffrn_reflns_theta_min 1.61
_diffrn_standards_decay_% 0
_diffrn_standards_interval_count 0
_diffrn_standards_interval_time 0
_diffrn_standards_number 0
_exptl_absorpt_coefficient_mu 0.102
_exptl_absorpt_correction_T_max 0.9919
_exptl_absorpt_correction_T_min 0.9799
_exptl_absorpt_correction_type multi-scan
_exptl_absorpt_process_details crystalclear
_exptl_crystal_density_diffrn 1.337
_exptl_crystal_density_method 'not measured'
_exptl_crystal_F_000 352
_exptl_crystal_size_max 0.20
_exptl_crystal_size_mid 0.14
_exptl_crystal_size_min 0.08
_refine_diff_density_max 0.273
_refine_diff_density_min -0.258
_refine_diff_density_rms 0.058
_refine_ls_extinction_method none
_refine_ls_goodness_of_fit_ref 1.059
_refine_ls_hydrogen_treatment constr
_refine_ls_matrix_type full
_refine_ls_number_parameters 219
_refine_ls_number_reflns 2907
_refine_ls_number_restraints 0
_refine_ls_restrained_S_all 1.059
_refine_ls_R_factor_all 0.0963
_refine_ls_R_factor_gt 0.0603
_refine_ls_shift/su_max 0.003
_refine_ls_shift/su_mean 0.001
_refine_ls_structure_factor_coef Fsqd
_refine_ls_weighting_details 'calc w=1/[\s^2^(Fo^2^)+(0.0716P)^2^+0.0000P] where P=(Fo^2^+2Fc^2^)/3'
_refine_ls_weighting_scheme calc
_refine_ls_wR_factor_gt 0.1289
_refine_ls_wR_factor_ref 0.1480
_reflns_number_gt 1964
_reflns_number_total 2907
_reflns_threshold_expression >2sigma(I)
_cod_data_source_file ol902747c_si_002.cif
_cod_data_source_block r90507b
_cod_depositor_comments
;
The following automatic conversions were performed:

'_symmetry_cell_setting' value 'Triclinic' changed to 'triclinic'
according to /home/saulius/struct/CIF-dictionaries/cif_core.dic
dictionary named 'cif_core.dic' version 2.4.2 from
2011-04-26.

'_exptl_absorpt_correction_type' value 'MULTI-SCAN'
changed to 'multi-scan' according to
/home/saulius/struct/CIF-dictionaries/cif_core.dic dictionary named
'cif_core.dic' version 2.4.2 from
2011-04-26.

'_refine_ls_hydrogen_treatment' value 'CONSTR' changed
to 'constr' according to
/home/saulius/struct/CIF-dictionaries/cif_core.dic dictionary named
'cif_core.dic' version 2.4.2 from 2011-04-26.

Automatic conversion script
Id: cif_fix_values 1715 2011-07-08 13:25:40Z adriana 
;
_cod_original_sg_symbol_H-M P-1
_cod_database_code 1503394

loop_
_symmetry_equiv_pos_as_xyz
'x, y, z'
'-x, -y, -z'

loop_
_atom_site_label
_atom_site_type_symbol
_atom_site_fract_x
_atom_site_fract_y
_atom_site_fract_z
_atom_site_U_iso_or_equiv
_atom_site_adp_type
_atom_site_occupancy
_atom_site_symmetry_multiplicity
_atom_site_calc_flag
_atom_site_refinement_flags
O1 O -0.5483(4) 0.2436(3) -0.04805(18) 0.0709(8) Uani 1 1 d .
O2 O -0.3592(4) 0.3856(3) -0.07999(19) 0.0809(9) Uani 1 1 d .
O3 O 0.0615(3) 0.27647(19) 0.45991(14) 0.0357(5) Uani 1 1 d .
O4 O 0.1305(2) 0.25119(17) 0.63415(13) 0.0276(5) Uani 1 1 d .
O5 O 0.4133(2) -0.21817(18) 0.57536(13) 0.0270(5) Uani 1 1 d .
O6 O 0.3734(3) -0.27678(19) 0.40777(14) 0.0341(5) Uani 1 1 d .
N1 N -0.3926(5) 0.2826(4) -0.0363(2) 0.0551(8) Uani 1 1 d .
C1 C -0.1224(4) -0.0102(3) 0.14183(19) 0.0309(7) Uani 1 1 d .
H1 H -0.1360 -0.0977 0.1667 0.037 Uiso 1 1 calc R
C2 C -0.2621(4) 0.0686(3) 0.07208(19) 0.0353(7) Uani 1 1 d .
H2 H -0.3687 0.0346 0.0497 0.042 Uiso 1 1 calc R
C3 C -0.2411(4) 0.1976(3) 0.03639(19) 0.0370(8) Uani 1 1 d .
C4 C -0.0822(4) 0.2499(3) 0.0657(2) 0.0390(8) Uani 1 1 d .
H4 H -0.0687 0.3366 0.0391 0.047 Uiso 1 1 calc R
C5 C 0.0573(4) 0.1697(3) 0.1360(2) 0.0342(7) Uani 1 1 d .
H5 H 0.1648 0.2038 0.1571 0.041 Uiso 1 1 calc R
C6 C 0.0388(4) 0.0394(3) 0.17551(19) 0.0265(6) Uani 1 1 d .
C7 C 0.1830(4) -0.0494(3) 0.25108(18) 0.0262(6) Uani 1 1 d .
H7 H 0.1592 -0.1421 0.2686 0.031 Uiso 1 1 calc R
C8 C 0.2607(4) 0.0224(3) 0.34319(18) 0.0262(6) Uani 1 1 d .
H8 H 0.2204 0.1256 0.3378 0.031 Uiso 1 1 calc R
C9 C 0.3975(4) -0.0428(3) 0.2555(2) 0.0331(7) Uani 1 1 d .
H9A H 0.4967 -0.1297 0.2719 0.040 Uiso 1 1 calc R
H9B H 0.4407 0.0204 0.2054 0.040 Uiso 1 1 calc R
C10 C 0.2754(3) -0.0329(3) 0.45374(18) 0.0204(6) Uani 1 1 d .
C11 C 0.2171(3) 0.0479(3) 0.53802(19) 0.0222(6) Uani 1 1 d .
H11 H 0.2341 0.0026 0.6043 0.027 Uiso 1 1 calc R
C12 C 0.1285(4) 0.2020(3) 0.53580(19) 0.0254(6) Uani 1 1 d .
C13 C 0.0515(4) 0.4027(3) 0.6442(2) 0.0321(7) Uani 1 1 d .
H13A H -0.0891 0.4292 0.6263 0.039 Uiso 1 1 calc R
H13B H 0.1209 0.4537 0.5966 0.039 Uiso 1 1 calc R
C14 C 0.0814(5) 0.4373(3) 0.7561(2) 0.0501(9) Uani 1 1 d .
H14A H 0.0104 0.3874 0.8024 0.075 Uiso 1 1 calc R
H14B H 0.0322 0.5370 0.7651 0.075 Uiso 1 1 calc R
H14C H 0.2208 0.4097 0.7731 0.075 Uiso 1 1 calc R
C15 C 0.3588(3) -0.1880(3) 0.47453(19) 0.0237(6) Uani 1 1 d .
C16 C 0.4772(4) -0.3675(3) 0.6051(2) 0.0300(7) Uani 1 1 d .
H16A H 0.5962 -0.4123 0.5662 0.036 Uiso 1 1 calc R
H16B H 0.3733 -0.4146 0.5890 0.036 Uiso 1 1 calc R
C17 C 0.5189(5) -0.3768(3) 0.7213(2) 0.0446(8) Uani 1 1 d .
H17A H 0.6246 -0.3323 0.7358 0.067 Uiso 1 1 calc R
H17B H 0.5579 -0.4741 0.7441 0.067 Uiso 1 1 calc R
H17C H 0.4011 -0.3299 0.7587 0.067 Uiso 1 1 calc R

loop_
_atom_site_aniso_label
_atom_site_aniso_U_11
_atom_site_aniso_U_22
_atom_site_aniso_U_33
_atom_site_aniso_U_23
_atom_site_aniso_U_13
_atom_site_aniso_U_12
O1 0.0522(15) 0.096(2) 0.0555(15) 0.0064(14) -0.0210(13) -0.0011(15)
O2 0.091(2) 0.080(2) 0.0590(16) 0.0396(15) -0.0098(14) -0.0019(16)
O3 0.0457(12) 0.0218(11) 0.0333(10) 0.0065(8) -0.0030(9) 0.0031(9)
O4 0.0323(10) 0.0148(10) 0.0335(10) -0.0023(8) -0.0043(8) -0.0014(8)
O5 0.0336(10) 0.0164(10) 0.0292(10) 0.0029(8) -0.0073(8) -0.0029(8)
O6 0.0432(12) 0.0233(11) 0.0330(10) -0.0054(9) -0.0033(9) -0.0023(9)
N1 0.0563(19) 0.068(2) 0.0302(14) 0.0010(14) -0.0046(14) 0.0038(17)
C1 0.0335(15) 0.0363(17) 0.0246(14) 0.0000(12) 0.0026(12) -0.0121(13)
C2 0.0313(15) 0.054(2) 0.0214(14) -0.0015(13) -0.0018(12) -0.0116(14)
C3 0.0367(17) 0.050(2) 0.0178(13) -0.0009(13) -0.0044(12) 0.0026(15)
C4 0.058(2) 0.0311(18) 0.0239(14) 0.0029(12) 0.0018(14) -0.0046(15)
C5 0.0405(16) 0.0340(18) 0.0284(14) -0.0024(12) -0.0041(12) -0.0099(14)
C6 0.0307(15) 0.0259(16) 0.0230(13) -0.0045(11) 0.0048(11) -0.0067(12)
C7 0.0287(14) 0.0264(16) 0.0239(13) -0.0027(11) -0.0003(11) -0.0073(12)
C8 0.0288(14) 0.0231(15) 0.0275(14) 0.0000(11) -0.0042(11) -0.0081(12)
C9 0.0221(14) 0.0434(19) 0.0316(15) 0.0023(13) 0.0030(11) -0.0044(13)
C10 0.0150(12) 0.0192(14) 0.0277(13) -0.0011(11) -0.0034(10) -0.0052(10)
C11 0.0205(13) 0.0167(14) 0.0300(14) 0.0045(11) -0.0034(11) -0.0061(11)
C12 0.0223(13) 0.0221(15) 0.0301(14) 0.0018(12) -0.0016(11) -0.0029(11)
C13 0.0334(15) 0.0136(14) 0.0462(17) -0.0020(12) -0.0014(13) 0.0002(12)
C14 0.062(2) 0.0260(18) 0.056(2) -0.0140(15) -0.0163(16) 0.0016(15)
C15 0.0196(13) 0.0232(15) 0.0277(14) 0.0008(12) -0.0011(11) -0.0043(11)
C16 0.0352(15) 0.0134(14) 0.0388(15) 0.0033(12) -0.0033(12) -0.0012(12)
C17 0.068(2) 0.0261(17) 0.0349(16) 0.0076(13) -0.0037(15) -0.0040(15)

loop_
_atom_type_symbol
_atom_type_description
_atom_type_scat_dispersion_real
_atom_type_scat_dispersion_imag
_atom_type_scat_source
C C 0.0033 0.0016 'International Tables Vol C Tables 4.2.6.8 and 6.1.1.4'
H H 0.0000 0.0000 'International Tables Vol C Tables 4.2.6.8 and 6.1.1.4'
N N 0.0061 0.0033 'International Tables Vol C Tables 4.2.6.8 and 6.1.1.4'
O O 0.0106 0.0060 'International Tables Vol C Tables 4.2.6.8 and 6.1.1.4'

loop_
_geom_angle_atom_site_label_1
_geom_angle_atom_site_label_2
_geom_angle_atom_site_label_3
_geom_angle
C12 O4 C13 115.78(19)
C15 O5 C16 116.17(19)
O2 N1 O1 124.1(3)
O2 N1 C3 118.6(3)
O1 N1 C3 117.3(3)
C2 C1 C6 121.0(3)
C2 C1 H1 119.5
C6 C1 H1 119.5
C3 C2 C1 119.0(3)
C3 C2 H2 120.5
C1 C2 H2 120.5
C2 C3 C4 122.1(2)
C2 C3 N1 118.8(3)
C4 C3 N1 119.0(3)
C3 C4 C5 118.3(3)
C3 C4 H4 120.8
C5 C4 H4 120.8
C4 C5 C6 121.1(3)
C4 C5 H5 119.4
C6 C5 H5 119.4
C5 C6 C1 118.4(2)
C5 C6 C7 123.0(2)
C1 C6 C7 118.6(2)
C6 C7 C9 122.1(2)
C6 C7 C8 118.6(2)
C9 C7 C8 59.15(16)
C6 C7 H7 115.1
C9 C7 H7 115.1
C8 C7 H7 115.1
C10 C8 C9 124.2(2)
C10 C8 C7 123.5(2)
C9 C8 C7 59.28(15)
C10 C8 H8 113.2
C9 C8 H8 113.2
C7 C8 H8 113.2
C8 C9 C7 61.57(16)
C8 C9 H9A 117.6
C7 C9 H9A 117.6
C8 C9 H9B 117.6
C7 C9 H9B 117.6
H9A C9 H9B 114.7
C11 C10 C8 123.8(2)
C11 C10 C15 117.3(2)
C8 C10 C15 118.9(2)
C10 C11 C12 126.4(2)
C10 C11 H11 116.8
C12 C11 H11 116.8
O3 C12 O4 123.1(2)
O3 C12 C11 127.5(2)
O4 C12 C11 109.4(2)
O4 C13 C14 107.5(2)
O4 C13 H13A 110.2
C14 C13 H13A 110.2
O4 C13 H13B 110.2
C14 C13 H13B 110.2
H13A C13 H13B 108.5
C13 C14 H14A 109.5
C13 C14 H14B 109.5
H14A C14 H14B 109.5
C13 C14 H14C 109.5
H14A C14 H14C 109.5
H14B C14 H14C 109.5
O6 C15 O5 123.4(2)
O6 C15 C10 124.1(2)
O5 C15 C10 112.5(2)
O5 C16 C17 107.1(2)
O5 C16 H16A 110.3
C17 C16 H16A 110.3
O5 C16 H16B 110.3
C17 C16 H16B 110.3
H16A C16 H16B 108.5
C16 C17 H17A 109.5
C16 C17 H17B 109.5
H17A C17 H17B 109.5
C16 C17 H17C 109.5
H17A C17 H17C 109.5
H17B C17 H17C 109.5

loop_
_geom_bond_atom_site_label_1
_geom_bond_atom_site_label_2
_geom_bond_distance
O1 N1 1.240(4)
O2 N1 1.207(4)
O3 C12 1.210(3)
O4 C12 1.344(3)
O4 C13 1.456(3)
O5 C15 1.333(3)
O5 C16 1.457(3)
O6 C15 1.212(3)
N1 C3 1.473(4)
C1 C2 1.381(4)
C1 C6 1.394(4)
C1 H1 0.9300
C2 C3 1.370(4)
C2 H2 0.9300
C3 C4 1.380(4)
C4 C5 1.389(4)
C4 H4 0.9300
C5 C6 1.392(4)
C5 H5 0.9300
C6 C7 1.482(3)
C7 C9 1.505(3)
C7 C8 1.539(3)
C7 H7 0.9800
C8 C10 1.477(3)
C8 C9 1.503(3)
C8 H8 0.9800
C9 H9A 0.9700
C9 H9B 0.9700
C10 C11 1.342(3)
C10 C15 1.501(3)
C11 C12 1.480(3)
C11 H11 0.9300
C13 C14 1.488(4)
C13 H13A 0.9700
C13 H13B 0.9700
C14 H14A 0.9600
C14 H14B 0.9600
C14 H14C 0.9600
C16 C17 1.492(3)
C16 H16A 0.9700
C16 H16B 0.9700
C17 H17A 0.9600
C17 H17B 0.9600
C17 H17C 0.9600

loop_
_geom_torsion_atom_site_label_1
_geom_torsion_atom_site_label_2
_geom_torsion_atom_site_label_3
_geom_torsion_atom_site_label_4
_geom_torsion
C6 C1 C2 C3 -0.4(4)
C1 C2 C3 C4 1.7(4)
C1 C2 C3 N1 -178.8(2)
O2 N1 C3 C2 -169.1(3)
O1 N1 C3 C2 11.5(4)
O2 N1 C3 C4 10.5(4)
O1 N1 C3 C4 -169.0(3)
C2 C3 C4 C5 -1.8(4)
N1 C3 C4 C5 178.7(2)
C3 C4 C5 C6 0.5(4)
C4 C5 C6 C1 0.8(4)
C4 C5 C6 C7 -179.6(2)
C2 C1 C6 C5 -0.8(4)
C2 C1 C6 C7 179.5(2)
C5 C6 C7 C9 -27.4(4)
C1 C6 C7 C9 152.2(2)
C5 C6 C7 C8 42.3(3)
C1 C6 C7 C8 -138.1(2)
C6 C7 C8 C10 134.7(2)
C9 C7 C8 C10 -113.0(3)
C6 C7 C8 C9 -112.3(3)
C10 C8 C9 C7 111.9(3)
C6 C7 C9 C8 106.5(3)
C9 C8 C10 C11 151.5(3)
C7 C8 C10 C11 -135.4(3)
C9 C8 C10 C15 -28.9(4)
C7 C8 C10 C15 44.3(3)
C8 C10 C11 C12 0.6(4)
C15 C10 C11 C12 -179.1(2)
C13 O4 C12 O3 -1.8(3)
C13 O4 C12 C11 178.7(2)
C10 C11 C12 O3 14.2(4)
C10 C11 C12 O4 -166.3(2)
C12 O4 C13 C14 -175.6(2)
C16 O5 C15 O6 -5.2(3)
C16 O5 C15 C10 174.02(19)
C11 C10 C15 O6 162.0(2)
C8 C10 C15 O6 -17.7(4)
C11 C10 C15 O5 -17.2(3)
C8 C10 C15 O5 163.1(2)
C15 O5 C16 C17 -176.7(2)
